data_2228043
loop_
_publ_author_name
'Van Eerdenbrugh, Bernard'
'Fanwick, Phillip E.'
'Taylor, Lynne S.'

_publ_section_title
;
 2-(Biphenyl-4-yl)acetic acid (felbinac)
;
_journal_coeditor_code VM2040
_journal_issue 10
_journal_name_full 'Acta Crystallographica Section E'
_journal_page_first o2609
_journal_paper_doi 10.1107/S1600536810035828
_journal_volume 66
_journal_year 2010
_chemical_formula_iupac 'C14 H12 O2'
_chemical_formula_moiety 'C14 H12 O2'
_chemical_formula_sum 'C14 H12 O2'
_chemical_formula_weight 212.25
_chemical_name_common felbinac
_chemical_name_systematic
;
2-(Biphenyl-4-yl)acetic acid
;
_space_group_IT_number 60
_symmetry_cell_setting orthorhombic
_symmetry_space_group_name_Hall '-P 2n 2ab'
_symmetry_space_group_name_H-M 'P b c n'
_atom_type_scat_source 'International Tables for Crystallography (Vol C)'
_cell_angle_alpha 90.00
_cell_angle_beta 90.00
_cell_angle_gamma 90.00
_cell_formula_units_Z 8
_cell_length_a 46.248(19)
_cell_length_b 6.465(3)
_cell_length_c 7.470(3)
_cell_measurement_reflns_used 8644
_cell_measurement_temperature 150(2)
_cell_measurement_theta_max 66
_cell_measurement_theta_min 6
_cell_volume 2233.5(16)
_computing_cell_refinement 'CrystalClear (Rigaku, 2001)'
_computing_data_collection 'CrystalClear (Rigaku, 2001)'
_computing_data_reduction 'CrystalClear (Rigaku, 2001)'
_computing_molecular_graphics
;
ORTEPII (Johnson, 1976) and
PLATON (Spek, 2009)
;
_computing_publication_material
;
SHELXL97 (Sheldrick, 2008) and local programs
;
_computing_structure_refinement 'SHELX97 (Sheldrick, 2008)'
_computing_structure_solution
;
SIR2004 (Burla <i>et al.</i>, 2005)
;
_diffrn_ambient_temperature 150(2)
_diffrn_measured_fraction_theta_full 0.9880
_diffrn_measured_fraction_theta_max 0.9880
_diffrn_measurement_device_type 'Rigaku RAPID II'
_diffrn_measurement_method \w
_diffrn_radiation_monochromator 'confocal optics'
_diffrn_radiation_type CU-K\a
_diffrn_radiation_wavelength 1.54184
_diffrn_reflns_av_R_equivalents 0.0369
_diffrn_reflns_av_sigmaI/netI 0.0280
_diffrn_reflns_limit_h_max 54
_diffrn_reflns_limit_h_min -53
_diffrn_reflns_limit_k_max 7
_diffrn_reflns_limit_k_min -7
_diffrn_reflns_limit_l_max 8
_diffrn_reflns_limit_l_min -8
_diffrn_reflns_number 8644
_diffrn_reflns_theta_full 66.5
_diffrn_reflns_theta_max 66.51
_diffrn_reflns_theta_min 6.59
_diffrn_standards_number 0
_exptl_absorpt_coefficient_mu 0.635
_exptl_absorpt_correction_T_max 0.8808
_exptl_absorpt_correction_T_min 0.8026
_exptl_absorpt_correction_type multi-scan
_exptl_absorpt_process_details '(CrystalClear; Rigaku, 2001)'
_exptl_crystal_colour colourless
_exptl_crystal_density_diffrn 1.262
_exptl_crystal_density_method 'not measured'
_exptl_crystal_description chunk
_exptl_crystal_F_000 896
_exptl_crystal_size_max 0.20
_exptl_crystal_size_mid 0.20
_exptl_crystal_size_min 0.20
_refine_diff_density_max 0.21
_refine_diff_density_min -0.12
_refine_ls_extinction_coef 0.92E-02
_refine_ls_extinction_method 'SHELXL97 (Sheldrick, 2008)'
_refine_ls_goodness_of_fit_ref 1.084
_refine_ls_hydrogen_treatment mixed
_refine_ls_matrix_type full
_refine_ls_number_parameters 150
_refine_ls_number_reflns 1952
_refine_ls_number_restraints 0
_refine_ls_R_factor_all 0.046
_refine_ls_R_factor_gt 0.038
_refine_ls_shift/su_max 0.001
_refine_ls_structure_factor_coef Fsqd
_refine_ls_weighting_details 'w=1/[\s^2^(Fo^2^)+(0.0586P)^2^+0.0731P] where P=(Fo^2^+2Fc^2^)/3'
_refine_ls_weighting_scheme calc
_refine_ls_wR_factor_gt 0.100
_refine_ls_wR_factor_ref 0.107
_reflns_number_gt 1539
_reflns_number_total 1952
_reflns_threshold_expression I>2\s(I)
_cod_data_source_file vm2040.cif
_cod_data_source_block I
_cod_original_cell_volume 2233.4(16)
_cod_database_code 2228043
_cod_database_fobs_code 2228043

loop_
_symmetry_equiv_pos_as_xyz
'x, y, z'
'-x+1/2, -y+1/2, z+1/2'
'-x, y, -z+1/2'
'x+1/2, -y+1/2, -z'
'-x, -y, -z'
'x-1/2, y-1/2, -z-1/2'
'x, -y, z-1/2'
'-x-1/2, y-1/2, z'

loop_
_atom_site_label
_atom_site_fract_x
_atom_site_fract_y
_atom_site_fract_z
_atom_site_U_iso_or_equiv
_atom_site_adp_type
_atom_site_calc_flag
_atom_site_refinement_flags
_atom_site_occupancy
_atom_site_disorder_assembly
_atom_site_disorder_group
O1 0.465961(19) 0.26139(14) 0.29970(13) 0.0659(3) Uani d . 1 . .
O2 0.50183(2) 0.25189(14) 0.49623(15) 0.0673(3) Uani d . 1 . .
C11 0.36381(3) 0.24813(16) 0.46896(16) 0.0459(3) Uani d . 1 . .
C12 0.38092(3) 0.07334(19) 0.44073(17) 0.0537(3) Uani d . 1 . .
C13 0.40981(3) 0.0723(2) 0.48829(18) 0.0580(4) Uani d . 1 . .
C14 0.42282(3) 0.24426(18) 0.56461(17) 0.0519(4) Uani d . 1 . .
C15 0.40583(3) 0.4174(2) 0.59492(18) 0.0571(4) Uani d . 1 . .
C16 0.37693(3) 0.41946(19) 0.54734(17) 0.0549(4) Uani d . 1 . .
C17 0.45452(3) 0.24152(19) 0.61233(19) 0.0606(4) Uani d . 1 . .
C18 0.47426(3) 0.25310(17) 0.45355(19) 0.0513(4) Uani d . 1 . .
C21 0.33265(3) 0.25021(16) 0.41626(16) 0.0462(3) Uani d . 1 . .
C22 0.31270(2) 0.37583(18) 0.50399(17) 0.0543(4) Uani d . 1 . .
C23 0.28391(3) 0.3774(2) 0.45408(18) 0.0591(4) Uani d . 1 . .
C24 0.27427(3) 0.25357(19) 0.3176(2) 0.0594(4) Uani d . 1 . .
C25 0.29358(3) 0.1274(2) 0.2301(2) 0.0628(4) Uani d . 1 . .
C26 0.32239(3) 0.1263(2) 0.27863(18) 0.0566(4) Uani d . 1 . .
H2 0.5133(4) 0.258(2) 0.386(3) 0.105(7) Uiso d . 1 . .
H12 0.3726 -0.0465 0.3881 0.064 Uiso calc R 1 . .
H13 0.4210 -0.0489 0.4683 0.070 Uiso calc R 1 . .
H15 0.4141 0.5363 0.6491 0.069 Uiso calc R 1 . .
H16 0.3658 0.5404 0.5686 0.066 Uiso calc R 1 . .
H22 0.3190 0.4617 0.5996 0.065 Uiso calc R 1 . .
H23 0.2707 0.4652 0.5149 0.071 Uiso calc R 1 . .
H24 0.2545 0.2549 0.2839 0.071 Uiso calc R 1 . .
H25 0.2871 0.0405 0.1357 0.075 Uiso calc R 1 . .
H26 0.3355 0.0388 0.2164 0.068 Uiso calc R 1 . .
H17A 0.4587 0.3598 0.6925 0.073 Uiso calc R 1 . .
H17B 0.4588 0.1130 0.6794 0.073 Uiso calc R 1 . .

loop_
_atom_site_aniso_label
_atom_site_aniso_U_11
_atom_site_aniso_U_22
_atom_site_aniso_U_33
_atom_site_aniso_U_12
_atom_site_aniso_U_13
_atom_site_aniso_U_23
O1 0.0465(6) 0.0959(8) 0.0552(6) -0.0007(4) -0.0058(4) 0.0046(5)
O2 0.0459(6) 0.0945(9) 0.0617(6) 0.0005(4) -0.0098(5) -0.0014(5)
C11 0.0472(7) 0.0521(8) 0.0384(7) -0.0008(5) 0.0040(5) -0.0001(5)
C12 0.0536(8) 0.0521(7) 0.0555(8) -0.0006(6) 0.0023(6) -0.0078(6)
C13 0.0545(8) 0.0584(8) 0.0611(9) 0.0074(6) 0.0030(6) -0.0049(7)
C14 0.0499(8) 0.0642(9) 0.0416(7) -0.0003(5) 0.0006(5) 0.0029(6)
C15 0.0571(8) 0.0584(8) 0.0559(8) -0.0041(6) -0.0027(6) -0.0090(7)
C16 0.0529(8) 0.0530(7) 0.0587(8) 0.0032(6) -0.0010(6) -0.0090(6)
C17 0.0550(9) 0.0761(10) 0.0508(8) 0.0019(6) -0.0054(6) -0.0001(7)
C18 0.0469(7) 0.0527(8) 0.0543(8) 0.0006(5) -0.0104(6) -0.0015(6)
C21 0.0485(8) 0.0490(7) 0.0411(7) -0.0024(5) 0.0041(5) 0.0017(5)
C22 0.0539(8) 0.0611(9) 0.0479(7) 0.0028(6) 0.0003(6) -0.0072(6)
C23 0.0518(8) 0.0678(9) 0.0576(9) 0.0068(6) 0.0047(6) -0.0003(7)
C24 0.0487(8) 0.0666(9) 0.0628(9) -0.0047(6) -0.0040(6) 0.0066(7)
C25 0.0585(9) 0.0688(10) 0.0612(9) -0.0073(6) -0.0072(6) -0.0109(7)
C26 0.0551(8) 0.0603(9) 0.0544(8) -0.0010(6) 0.0025(6) -0.0103(6)

loop_
_atom_type_symbol
O
C
H

loop_
_geom_angle_atom_site_label_1
_geom_angle_atom_site_label_2
_geom_angle_atom_site_label_3
_geom_angle_site_symmetry_1
_geom_angle_site_symmetry_2
_geom_angle_site_symmetry_3
_geom_angle
_geom_angle_publ_flag
C18 O2 H2 . . . 108.7(11) ?
C16 C11 C12 . . . 117.42(12) ?
C16 C11 C21 . . . 121.62(10) ?
C12 C11 C21 . . . 120.97(11) ?
C13 C12 C11 . . . 120.89(12) ?
C13 C12 H12 . . . 119.60 ?
C11 C12 H12 . . . 119.60 ?
C12 C13 C14 . . . 121.41(11) ?
C12 C13 H13 . . . 119.30 ?
C14 C13 H13 . . . 119.30 ?
C15 C14 C13 . . . 117.92(12) ?
C15 C14 C17 . . . 121.45(11) ?
C13 C14 C17 . . . 120.63(11) ?
C16 C15 C14 . . . 120.90(12) ?
C16 C15 H15 . . . 119.50 ?
C14 C15 H15 . . . 119.50 ?
C15 C16 C11 . . . 121.46(11) ?
C15 C16 H16 . . . 119.30 ?
C11 C16 H16 . . . 119.30 ?
C18 C17 C14 . . . 113.85(12) ?
C18 C17 H17A . . . 108.80 ?
C14 C17 H17A . . . 108.80 ?
C18 C17 H17B . . . 108.80 ?
C14 C17 H17B . . . 108.80 ?
H17A C17 H17B . . . 107.70 ?
O1 C18 O2 . . . 122.48(13) ?
O1 C18 C17 . . . 124.01(12) ?
O2 C18 C17 . . . 113.50(13) ?
C26 C21 C22 . . . 117.31(12) ?
C26 C21 C11 . . . 121.35(10) ?
C22 C21 C11 . . . 121.34(11) ?
C23 C22 C21 . . . 121.02(12) ?
C23 C22 H22 . . . 119.50 ?
C21 C22 H22 . . . 119.50 ?
C24 C23 C22 . . . 120.62(12) ?
C24 C23 H23 . . . 119.70 ?
C22 C23 H23 . . . 119.70 ?
C23 C24 C25 . . . 119.27(13) ?
C23 C24 H24 . . . 120.40 ?
C25 C24 H24 . . . 120.40 ?
C24 C25 C26 . . . 120.31(13) ?
C24 C25 H25 . . . 119.80 ?
C26 C25 H25 . . . 119.80 ?
C25 C26 C21 . . . 121.47(12) ?
C25 C26 H26 . . . 119.30 ?
C21 C26 H26 . . . 119.30 ?

loop_
_geom_bond_atom_site_label_1
_geom_bond_atom_site_label_2
_geom_bond_site_symmetry_1
_geom_bond_site_symmetry_2
_geom_bond_distance
_geom_bond_publ_flag
O1 C18 . . 1.2128(17) ?
O2 C18 . . 1.3144(15) ?
O2 H2 . . 0.98(2) ?
C11 C16 . . 1.3921(16) ?
C11 C12 . . 1.3957(16) ?
C11 C21 . . 1.4937(18) ?
C12 C13 . . 1.3822(16) ?
C12 H12 . . 0.9500 ?
C13 C14 . . 1.3870(17) ?
C13 H13 . . 0.9500 ?
C14 C15 . . 1.3865(16) ?
C14 C17 . . 1.5088(18) ?
C15 C16 . . 1.3830(16) ?
C15 H15 . . 0.9500 ?
C16 H16 . . 0.9500 ?
C17 C18 . . 1.499(2) ?
C17 H17A . . 0.9900 ?
C17 H17B . . 0.9900 ?
C21 C26 . . 1.3869(17) ?
C21 C22 . . 1.3930(16) ?
C22 C23 . . 1.3827(16) ?
C22 H22 . . 0.9500 ?
C23 C24 . . 1.3710(18) ?
C23 H23 . . 0.9500 ?
C24 C25 . . 1.3749(18) ?
C24 H24 . . 0.9500 ?
C25 C26 . . 1.3811(16) ?
C25 H25 . . 0.9500 ?
C26 H26 . . 0.9500 ?

loop_
_geom_hbond_atom_site_label_D
_geom_hbond_atom_site_label_H
_geom_hbond_atom_site_label_A
_geom_hbond_site_symmetry_D
_geom_hbond_site_symmetry_A
_geom_hbond_distance_DH
_geom_hbond_distance_HA
_geom_hbond_distance_DA
_geom_hbond_angle_DHA
_geom_hbond_publ_flag
O2 H2 O1 . 3_655 0.98(2) 1.69(2) 2.6663(16) 178(2) y

loop_
_geom_torsion_atom_site_label_1
_geom_torsion_atom_site_label_2
_geom_torsion_atom_site_label_3
_geom_torsion_atom_site_label_4
_geom_torsion_site_symmetry_1
_geom_torsion_site_symmetry_2
_geom_torsion_site_symmetry_3
_geom_torsion_site_symmetry_4
_geom_torsion
_geom_torsion_publ_flag
C16 C11 C12 C13 . . . . -0.35(19) ?
C21 C11 C12 C13 . . . . 179.48(11) ?
C11 C12 C13 C14 . . . . -0.3(2) ?
C12 C13 C14 C15 . . . . 1.1(2) ?
C12 C13 C14 C17 . . . . -178.81(12) ?
C13 C14 C15 C16 . . . . -1.2(2) ?
C17 C14 C15 C16 . . . . 178.71(12) ?
C14 C15 C16 C11 . . . . 0.5(2) ?
C12 C11 C16 C15 . . . . 0.25(19) ?
C21 C11 C16 C15 . . . . -179.59(11) ?
C15 C14 C17 C18 . . . . -106.63(14) ?
C13 C14 C17 C18 . . . . 73.25(15) ?
C14 C17 C18 O1 . . . . -0.88(18) ?
C14 C17 C18 O2 . . . . 179.61(9) ?
C16 C11 C21 C26 . . . . 152.94(12) ?
C12 C11 C21 C26 . . . . -26.89(17) ?
C16 C11 C21 C22 . . . . -27.41(17) ?
C12 C11 C21 C22 . . . . 152.77(12) ?
C26 C21 C22 C23 . . . . -0.55(17) ?
C11 C21 C22 C23 . . . . 179.79(11) ?
C21 C22 C23 C24 . . . . 0.58(19) ?
C22 C23 C24 C25 . . . . -0.14(19) ?
C23 C24 C25 C26 . . . . -0.3(2) ?
C24 C25 C26 C21 . . . . 0.3(2) ?
C22 C21 C26 C25 . . . . 0.09(18) ?
C11 C21 C26 C25 . . . . 179.76(12) ?

loop_
_cod_related_entry_id
_cod_related_entry_database
_cod_related_entry_code
1 ChemSpider 3215
